data_1577197
loop_
_publ_author_name
'Yakubenko, Artyom'
'Garc\'ia-Romero, \'Alvaro'
'Urwin, Stephanie'
'Fernandez, Israel'
'Goicoechea, Jose M.'

_publ_section_title
;
 Cyaphide Generation at an Aluminium(I) Center: A Useful Precursor for
 Phosphorus-Containing Heterocycles
;
_journal_name_full 'Chemical Science'
_journal_paper_doi 10.1039/D6SC03023H
_journal_year 2026
_chemical_formula_moiety 'C39 H62 Al N2 O P Si'
_chemical_formula_sum 'C39 H62 Al N2 O P Si'
_chemical_formula_weight 660.94
_chemical_name_systematic
;
 [{N(Dipp)}2(CMe)2CH]Al(CP)(OSiiPr3)
;
_space_group_crystal_system monoclinic
_space_group_IT_number 14
_space_group_name_Hall '-P 2yn'
_space_group_name_H-M_alt 'P 1 21/n 1'
_atom_sites_solution_hydrogens geom
_audit_creation_method SHELXL-2019/3
_audit_update_record
;
2026-02-16 deposited with the CCDC.	2026-05-05 downloaded from the CCDC.
;
_cell_angle_alpha 90
_cell_angle_beta 94.649(2)
_cell_angle_gamma 90
_cell_formula_units_Z 4
_cell_length_a 10.3918(7)
_cell_length_b 19.2180(14)
_cell_length_c 20.1992(13)
_cell_measurement_reflns_used 9719
_cell_measurement_temperature 173(2)
_cell_measurement_theta_max 28.18
_cell_measurement_theta_min 2.28
_cell_volume 4020.7(5)
_computing_cell_refinement 'Bruker SAINT'
_computing_data_collection 'Bruker APEX2'
_computing_data_reduction 'Bruker SAINT'
_computing_molecular_graphics
;
C. B. H\"ubschle, G. M. Sheldrick, B. Dittrich:
ShelXle: a Qt graphical user interface for SHELXL.
J. Appl. Cryst., 44, (2011) 1281-1284.
;
_computing_publication_material 'APEX6 v2024.9-0 (Bruker AXS, 2024)'
_computing_structure_refinement 'SHELXL-2019/2 (Sheldrick, 2019)'
_computing_structure_solution 'SHELXS-97 (Sheldrick 2008)'
_diffrn_ambient_temperature 173(2)
_diffrn_detector 'Photon III'
_diffrn_detector_area_resol_mean 7.3910
_diffrn_detector_type CMOS
_diffrn_measured_fraction_theta_full 0.999
_diffrn_measured_fraction_theta_max 0.999
_diffrn_measurement_device 'four-circle diffractometer'
_diffrn_measurement_device_type 'Bruker D8 VENTURE'
_diffrn_measurement_method '\w and \f scans'
_diffrn_radiation_monochromator 'multilayer mirror'
_diffrn_radiation_type MoK\a
_diffrn_radiation_wavelength 0.71073
_diffrn_reflns_av_R_equivalents 0.0607
_diffrn_reflns_av_unetI/netI 0.0237
_diffrn_reflns_Laue_measured_fraction_full 0.999
_diffrn_reflns_Laue_measured_fraction_max 0.999
_diffrn_reflns_limit_h_max 13
_diffrn_reflns_limit_h_min -13
_diffrn_reflns_limit_k_max 25
_diffrn_reflns_limit_k_min -25
_diffrn_reflns_limit_l_max 26
_diffrn_reflns_limit_l_min -26
_diffrn_reflns_number 148222
_diffrn_reflns_point_group_measured_fraction_full 0.999
_diffrn_reflns_point_group_measured_fraction_max 0.999
_diffrn_reflns_theta_full 25.242
_diffrn_reflns_theta_max 28.322
_diffrn_reflns_theta_min 2.023
_diffrn_source_type 'Incoatec I\mS Diamond'
_exptl_absorpt_coefficient_mu 0.150
_exptl_absorpt_correction_T_max 0.7457
_exptl_absorpt_correction_T_min 0.7128
_exptl_absorpt_correction_type multi-scan
_exptl_absorpt_process_details
;
L. Krause, R. Herbst-Irmer, G.M. Sheldrick, D. Stalke:
Comparison of silver and molybdenum microfocus X-ray sources for 
single-crystal structure determination.
J. Appl. Cryst. (2015), 48, 3-10. doi:10.1107/S1600576714022985
;
_exptl_crystal_colour red
_exptl_crystal_density_diffrn 1.092
_exptl_crystal_description needle
_exptl_crystal_F_000 1440
_exptl_crystal_size_max 0.142
_exptl_crystal_size_mid 0.042
_exptl_crystal_size_min 0.034
_refine_diff_density_max 1.223
_refine_diff_density_min -0.824
_refine_diff_density_rms 0.063
_refine_ls_extinction_method none
_refine_ls_goodness_of_fit_ref 1.036
_refine_ls_hydrogen_treatment constr
_refine_ls_matrix_type full
_refine_ls_number_parameters 416
_refine_ls_number_reflns 9994
_refine_ls_number_restraints 0
_refine_ls_restrained_S_all 1.036
_refine_ls_R_factor_all 0.0872
_refine_ls_R_factor_gt 0.0675
_refine_ls_shift/su_max 0.001
_refine_ls_shift/su_mean 0.000
_refine_ls_structure_factor_coef Fsqd
_refine_ls_weighting_details 'w=1/[\s^2^(Fo^2^)+(0.1107P)^2^+3.1576P] where P=(Fo^2^+2Fc^2^)/3'
_refine_ls_weighting_scheme calc
_refine_ls_wR_factor_gt 0.1920
_refine_ls_wR_factor_ref 0.2151
_reflns_Friedel_coverage 0.000
_reflns_number_gt 7586
_reflns_number_total 9994
_reflns_threshold_expression 'I > 2\s(I)'
_cod_data_source_file d6sc03023h2.cif
_cod_data_source_block 25042
_cod_original_sg_symbol_H-M 'P 21/n'
_cod_database_code 1577197
_shelx_shelxl_version_number 2019/3
_shelx_space_group_comment
;
The symmetry employed for this shelxl refinement is uniquely defined
by the following loop, which should always be used as a source of
symmetry information in preference to the above space-group names.
They are only intended as comments.
;
_shelx_estimated_absorpt_t_min 0.979
_shelx_estimated_absorpt_t_max 0.995

loop_
_space_group_symop_operation_xyz
'x, y, z'
'-x+1/2, y+1/2, -z+1/2'
'-x, -y, -z'
'x-1/2, -y-1/2, z-1/2'

loop_
_atom_site_label
_atom_site_type_symbol
_atom_site_fract_x
_atom_site_fract_y
_atom_site_fract_z
_atom_site_U_iso_or_equiv
_atom_site_adp_type
_atom_site_occupancy
_atom_site_site_symmetry_order
_atom_site_calc_flag
_atom_site_refinement_flags_posn
_atom_site_refinement_flags_adp
_atom_site_refinement_flags_occupancy
_atom_site_disorder_assembly
_atom_site_disorder_group
Al1 Al 0.35137(6) 0.74772(3) 0.13119(3) 0.02794(15) Uani 1 1 d . . . . .
P1 P 0.58272(11) 0.77683(5) 0.26471(5) 0.0824(3) Uani 1 1 d . . . . .
N1 N 0.40017(17) 0.66716(8) 0.08513(8) 0.0317(3) Uani 1 1 d . . . . .
N2 N 0.39321(17) 0.81478(8) 0.06765(8) 0.0309(3) Uani 1 1 d . . . . .
C1 C 0.4781(3) 0.76253(12) 0.20731(12) 0.0450(5) Uani 1 1 d . . . . .
C2 C 0.5042(2) 0.67253(11) 0.05059(11) 0.0360(4) Uani 1 1 d . . . . .
C3 C 0.5552(2) 0.73652(11) 0.03244(12) 0.0385(5) Uani 1 1 d . . . . .
H3 H 0.638633 0.735239 0.016399 0.046 Uiso 1 1 calc R U . . .
C4 C 0.4975(2) 0.80229(11) 0.03520(10) 0.0347(4) Uani 1 1 d . . . . .
C5 C 0.5714(3) 0.60824(13) 0.02763(14) 0.0522(6) Uani 1 1 d . . . . .
H5A H 0.645126 0.622007 0.003248 0.078 Uiso 1 1 calc R U . . .
H5B H 0.601923 0.580178 0.066272 0.078 Uiso 1 1 calc R U . . .
H5C H 0.510835 0.580835 -0.001518 0.078 Uiso 1 1 calc R U . . .
C6 C 0.5596(3) 0.85959(13) -0.00221(14) 0.0478(6) Uani 1 1 d . . . . .
H6A H 0.634490 0.840986 -0.022838 0.072 Uiso 1 1 calc R U . . .
H6B H 0.496979 0.877976 -0.036728 0.072 Uiso 1 1 calc R U . . .
H6C H 0.587501 0.896997 0.028649 0.072 Uiso 1 1 calc R U . . .
C7 C 0.3400(2) 0.59939(10) 0.08961(10) 0.0348(4) Uani 1 1 d . . . . .
C8 C 0.3649(3) 0.55903(12) 0.14710(11) 0.0448(5) Uani 1 1 d . . . . .
C9 C 0.3048(3) 0.49428(13) 0.14946(13) 0.0534(6) Uani 1 1 d . . . . .
H9 H 0.320414 0.466181 0.187972 0.064 Uiso 1 1 calc R U . . .
C10 C 0.2236(3) 0.47018(13) 0.09758(14) 0.0526(6) Uani 1 1 d . . . . .
H10 H 0.183492 0.425979 0.100407 0.063 Uiso 1 1 calc R U . . .
C11 C 0.2005(3) 0.51029(12) 0.04138(13) 0.0470(5) Uani 1 1 d . . . . .
H11 H 0.144358 0.493226 0.005556 0.056 Uiso 1 1 calc R U . . .
C12 C 0.2580(2) 0.57580(11) 0.03596(11) 0.0383(5) Uani 1 1 d . . . . .
C13 C 0.4562(3) 0.58249(13) 0.20520(12) 0.0579(7) Uani 1 1 d . . . . .
H13 H 0.479796 0.632165 0.197717 0.069 Uiso 1 1 calc R U . . .
C14 C 0.3934(4) 0.5781(2) 0.27047(15) 0.0832(11) Uani 1 1 d . . . . .
H14A H 0.454819 0.593553 0.306851 0.125 Uiso 1 1 calc R U . . .
H14B H 0.316718 0.607948 0.268309 0.125 Uiso 1 1 calc R U . . .
H14C H 0.368007 0.529835 0.278325 0.125 Uiso 1 1 calc R U . . .
C15 C 0.5814(3) 0.5392(2) 0.21130(19) 0.0825(11) Uani 1 1 d . . . . .
H15A H 0.637722 0.555856 0.249270 0.124 Uiso 1 1 calc R U . . .
H15B H 0.560229 0.490142 0.217949 0.124 Uiso 1 1 calc R U . . .
H15C H 0.625820 0.544097 0.170578 0.124 Uiso 1 1 calc R U . . .
C16 C 0.2271(3) 0.61798(12) -0.02700(12) 0.0450(5) Uani 1 1 d . . . . .
H16 H 0.279207 0.661758 -0.022993 0.054 Uiso 1 1 calc R U . . .
C17 C 0.0860(3) 0.63829(19) -0.03473(18) 0.0718(9) Uani 1 1 d . . . . .
H17A H 0.068782 0.665365 -0.075600 0.108 Uiso 1 1 calc R U . . .
H17B H 0.032533 0.596226 -0.037055 0.108 Uiso 1 1 calc R U . . .
H17C H 0.065363 0.666429 0.003459 0.108 Uiso 1 1 calc R U . . .
C18 C 0.2645(4) 0.57904(18) -0.08900(14) 0.0726(9) Uani 1 1 d . . . . .
H18A H 0.356052 0.566247 -0.083277 0.109 Uiso 1 1 calc R U . . .
H18B H 0.211952 0.536870 -0.095289 0.109 Uiso 1 1 calc R U . . .
H18C H 0.249477 0.609166 -0.128008 0.109 Uiso 1 1 calc R U . . .
C19 C 0.3298(2) 0.88194(10) 0.05913(10) 0.0344(4) Uani 1 1 d . . . . .
C20 C 0.3737(2) 0.93908(11) 0.09839(12) 0.0407(5) Uani 1 1 d . . . . .
C21 C 0.3089(3) 1.00258(12) 0.08778(14) 0.0504(6) Uani 1 1 d . . . . .
H21 H 0.335328 1.041642 0.114318 0.060 Uiso 1 1 calc R U . . .
C22 C 0.2085(3) 1.00965(13) 0.04015(16) 0.0548(7) Uani 1 1 d . . . . .
H22 H 0.167611 1.053566 0.033188 0.066 Uiso 1 1 calc R U . . .
C23 C 0.1664(2) 0.95325(13) 0.00222(14) 0.0495(6) Uani 1 1 d . . . . .
H23 H 0.096620 0.958820 -0.030763 0.059 Uiso 1 1 calc R U . . .
C24 C 0.2246(2) 0.88782(12) 0.01142(11) 0.0390(5) Uani 1 1 d . . . . .
C25 C 0.4859(3) 0.93538(12) 0.15100(13) 0.0496(6) Uani 1 1 d . . . . .
H25 H 0.523963 0.887643 0.149817 0.059 Uiso 1 1 calc R U . . .
C26 C 0.4386(4) 0.94672(17) 0.21985(15) 0.0705(9) Uani 1 1 d . . . . .
H26A H 0.511980 0.944215 0.253446 0.106 Uiso 1 1 calc R U . . .
H26B H 0.397854 0.992604 0.221618 0.106 Uiso 1 1 calc R U . . .
H26C H 0.375593 0.910627 0.228660 0.106 Uiso 1 1 calc R U . . .
C27 C 0.5920(3) 0.98814(16) 0.1372(2) 0.0711(9) Uani 1 1 d . . . . .
H27A H 0.663162 0.984556 0.171924 0.107 Uiso 1 1 calc R U . . .
H27B H 0.624160 0.978112 0.093881 0.107 Uiso 1 1 calc R U . . .
H27C H 0.556203 1.035324 0.136871 0.107 Uiso 1 1 calc R U . . .
C28 C 0.1763(2) 0.82600(14) -0.02995(12) 0.0477(6) Uani 1 1 d . . . . .
H28 H 0.187611 0.783905 -0.000964 0.057 Uiso 1 1 calc R U . . .
C29 C 0.0328(3) 0.83093(18) -0.05292(16) 0.0631(8) Uani 1 1 d . . . . .
H29A H -0.017039 0.838441 -0.014379 0.095 Uiso 1 1 calc R U . . .
H29B H 0.018668 0.869936 -0.083910 0.095 Uiso 1 1 calc R U . . .
H29C H 0.004746 0.787579 -0.075200 0.095 Uiso 1 1 calc R U . . .
C30 C 0.2552(4) 0.8144(2) -0.08849(16) 0.0779(10) Uani 1 1 d . . . . .
H30A H 0.221272 0.774134 -0.114024 0.117 Uiso 1 1 calc R U . . .
H30B H 0.250280 0.855812 -0.116925 0.117 Uiso 1 1 calc R U . . .
H30C H 0.345404 0.805796 -0.072544 0.117 Uiso 1 1 calc R U . . .
O1 O 0.19611(15) 0.74693(8) 0.15224(8) 0.0403(4) Uani 1 1 d . . . . .
Si1 Si 0.07443(7) 0.75196(3) 0.19770(4) 0.04390(18) Uani 1 1 d . . . . .
C31 C 0.0125(3) 0.65978(16) 0.20983(17) 0.0632(8) Uani 1 1 d . . . . .
H31 H 0.083300 0.634917 0.236704 0.076 Uiso 1 1 calc R U . . .
C32 C -0.0109(5) 0.6191(2) 0.1474(2) 0.118(2) Uani 1 1 d . . . . .
H32A H 0.065195 0.622065 0.121824 0.177 Uiso 1 1 calc R U . . .
H32B H -0.027266 0.570382 0.158108 0.177 Uiso 1 1 calc R U . . .
H32C H -0.086006 0.638218 0.120958 0.177 Uiso 1 1 calc R U . . .
C33 C -0.1042(4) 0.6558(2) 0.2499(2) 0.0951(14) Uani 1 1 d . . . . .
H33A H -0.087744 0.682747 0.290901 0.143 Uiso 1 1 calc R U . . .
H33B H -0.179545 0.674997 0.223774 0.143 Uiso 1 1 calc R U . . .
H33C H -0.120805 0.607160 0.260924 0.143 Uiso 1 1 calc R U . . .
C34 C 0.1304(3) 0.79083(18) 0.28175(15) 0.0632(8) Uani 1 1 d . . . . .
H34 H 0.184890 0.831927 0.272175 0.076 Uiso 1 1 calc R U . . .
C35 C 0.2162(4) 0.7433(3) 0.32573(18) 0.0903(13) Uani 1 1 d . . . . .
H35A H 0.285626 0.725183 0.300559 0.135 Uiso 1 1 calc R U . . .
H35B H 0.253498 0.769438 0.364279 0.135 Uiso 1 1 calc R U . . .
H35C H 0.164873 0.704457 0.340847 0.135 Uiso 1 1 calc R U . . .
C36 C 0.0216(4) 0.8191(2) 0.32157(19) 0.0823(11) Uani 1 1 d . . . . .
H36A H -0.034246 0.849877 0.293262 0.123 Uiso 1 1 calc R U . . .
H36B H -0.029507 0.780139 0.336688 0.123 Uiso 1 1 calc R U . . .
H36C H 0.059119 0.845120 0.360119 0.123 Uiso 1 1 calc R U . . .
C37 C -0.0475(3) 0.8116(2) 0.1552(2) 0.0812(11) Uani 1 1 d . . . . .
H37 H -0.046287 0.795488 0.108194 0.097 Uiso 1 1 calc R U . A 1
C38 C 0.0059(4) 0.88515(19) 0.1498(2) 0.0789(10) Uani 1 1 d . . . . .
H38A H 0.099162 0.882926 0.145714 0.118 Uiso 1 1 calc R U . . .
H38B H -0.036438 0.908161 0.110634 0.118 Uiso 1 1 calc R U . . .
H38C H -0.010609 0.911616 0.189754 0.118 Uiso 1 1 calc R U . . .
C39 C -0.1804(7) 0.8159(6) 0.1611(6) 0.114(4) Uani 0.516(9) 1 d . . P B 1
H39A H -0.216101 0.768971 0.164569 0.171 Uiso 0.516(9) 1 calc R U P B 1
H39B H -0.196275 0.842625 0.200934 0.171 Uiso 0.516(9) 1 calc R U P B 1
H39C H -0.222104 0.839171 0.121813 0.171 Uiso 0.516(9) 1 calc R U P B 1
C39A C -0.1214(7) 0.7784(4) 0.0982(4) 0.083(3) Uani 0.484(9) 1 d . . P B 2
H39D H -0.147712 0.731526 0.110818 0.125 Uiso 0.484(9) 1 calc R U P B 2
H39E H -0.198299 0.806246 0.085252 0.125 Uiso 0.484(9) 1 calc R U P B 2
H39F H -0.067335 0.775220 0.060783 0.125 Uiso 0.484(9) 1 calc R U P B 2

loop_
_atom_site_aniso_label
_atom_site_aniso_U_11
_atom_site_aniso_U_22
_atom_site_aniso_U_33
_atom_site_aniso_U_23
_atom_site_aniso_U_13
_atom_site_aniso_U_12
Al1 0.0310(3) 0.0241(3) 0.0287(3) 0.0010(2) 0.0020(2) 0.0007(2)
P1 0.1071(8) 0.0606(5) 0.0699(5) -0.0038(4) -0.0515(5) 0.0018(5)
N1 0.0386(9) 0.0249(8) 0.0314(8) 0.0005(6) 0.0023(7) 0.0008(6)
N2 0.0374(9) 0.0253(8) 0.0296(8) 0.0018(6) 0.0013(6) 0.0004(6)
C1 0.0588(15) 0.0353(11) 0.0394(11) 0.0012(9) -0.0055(10) 0.0025(10)
C2 0.0398(11) 0.0306(10) 0.0377(10) -0.0009(8) 0.0041(8) 0.0043(8)
C3 0.0354(10) 0.0357(11) 0.0453(12) 0.0019(9) 0.0096(9) 0.0024(8)
C4 0.0377(10) 0.0315(10) 0.0351(10) 0.0029(8) 0.0037(8) -0.0014(8)
C5 0.0591(15) 0.0351(12) 0.0651(16) -0.0009(11) 0.0216(13) 0.0090(11)
C6 0.0509(13) 0.0368(11) 0.0578(14) 0.0114(10) 0.0171(11) 0.0000(10)
C7 0.0467(11) 0.0240(9) 0.0340(10) -0.0008(7) 0.0054(8) -0.0001(8)
C8 0.0683(16) 0.0291(10) 0.0364(11) 0.0022(8) 0.0001(10) -0.0021(10)
C9 0.0827(19) 0.0319(11) 0.0456(13) 0.0087(10) 0.0043(13) -0.0075(12)
C10 0.0687(17) 0.0306(11) 0.0587(15) 0.0029(10) 0.0069(13) -0.0110(11)
C11 0.0569(14) 0.0335(11) 0.0501(13) -0.0024(9) 0.0006(11) -0.0075(10)
C12 0.0479(12) 0.0296(10) 0.0373(10) -0.0015(8) 0.0032(9) -0.0018(9)
C13 0.097(2) 0.0350(12) 0.0393(12) 0.0058(10) -0.0119(13) -0.0084(13)
C14 0.099(3) 0.104(3) 0.0439(15) -0.0126(17) -0.0085(16) 0.033(2)
C15 0.067(2) 0.112(3) 0.068(2) -0.007(2) -0.0048(17) -0.011(2)
C16 0.0580(14) 0.0355(11) 0.0399(11) 0.0004(9) -0.0051(10) -0.0073(10)
C17 0.0626(18) 0.075(2) 0.075(2) 0.0262(17) -0.0093(15) -0.0002(16)
C18 0.112(3) 0.0643(19) 0.0417(14) -0.0012(13) 0.0099(16) -0.0001(18)
C19 0.0414(11) 0.0274(9) 0.0352(10) 0.0055(7) 0.0088(8) 0.0033(8)
C20 0.0491(12) 0.0270(10) 0.0473(12) 0.0022(9) 0.0117(10) -0.0016(9)
C21 0.0588(15) 0.0260(10) 0.0686(16) 0.0020(10) 0.0199(13) 0.0000(10)
C22 0.0546(15) 0.0326(11) 0.0794(19) 0.0165(12) 0.0187(13) 0.0094(10)
C23 0.0452(13) 0.0472(13) 0.0569(14) 0.0200(11) 0.0088(11) 0.0107(10)
C24 0.0426(11) 0.0368(11) 0.0385(11) 0.0097(9) 0.0081(9) 0.0055(9)
C25 0.0631(16) 0.0301(11) 0.0543(14) -0.0057(10) -0.0024(12) -0.0036(10)
C26 0.104(3) 0.0520(17) 0.0541(16) -0.0120(13) -0.0003(16) 0.0092(16)
C27 0.0699(19) 0.0470(16) 0.093(2) -0.0067(15) -0.0127(17) -0.0153(14)
C28 0.0491(13) 0.0528(14) 0.0398(12) 0.0029(10) -0.0048(10) 0.0074(11)
C29 0.0578(16) 0.0660(18) 0.0624(17) 0.0067(14) -0.0150(14) 0.0057(14)
C30 0.073(2) 0.109(3) 0.0518(17) -0.0236(18) 0.0059(15) 0.000(2)
O1 0.0381(8) 0.0358(8) 0.0482(9) 0.0036(6) 0.0108(7) 0.0015(6)
Si1 0.0414(4) 0.0411(4) 0.0511(4) -0.0046(3) 0.0157(3) -0.0018(3)
C31 0.0592(17) 0.0544(16) 0.079(2) -0.0038(14) 0.0244(15) -0.0053(13)
C32 0.139(4) 0.105(3) 0.120(4) -0.054(3) 0.074(3) -0.077(3)
C33 0.104(3) 0.062(2) 0.129(3) 0.009(2) 0.070(3) -0.0146(19)
C34 0.0703(18) 0.0690(19) 0.0536(15) -0.0084(14) 0.0259(14) -0.0092(15)
C35 0.090(3) 0.134(4) 0.0485(18) -0.007(2) 0.0108(18) 0.009(2)
C36 0.105(3) 0.074(2) 0.074(2) -0.0207(18) 0.048(2) -0.002(2)
C37 0.0568(18) 0.073(2) 0.112(3) -0.015(2) -0.0069(19) 0.0197(16)
C38 0.081(2) 0.069(2) 0.090(2) 0.0170(18) 0.0289(19) 0.0324(18)
C39 0.058(4) 0.146(9) 0.138(9) -0.008(7) 0.007(5) 0.027(5)
C39A 0.063(4) 0.080(5) 0.101(6) 0.029(4) -0.030(4) -0.002(4)

loop_
_atom_type_symbol
_atom_type_description
_atom_type_scat_dispersion_real
_atom_type_scat_dispersion_imag
_atom_type_scat_source
C C 0.0033 0.0016 'International Tables Vol C Tables 4.2.6.8 and 6.1.1.4'
H H 0.0000 0.0000 'International Tables Vol C Tables 4.2.6.8 and 6.1.1.4'
N N 0.0061 0.0033 'International Tables Vol C Tables 4.2.6.8 and 6.1.1.4'
Al Al 0.0645 0.0514 'International Tables Vol C Tables 4.2.6.8 and 6.1.1.4'
P P 0.1023 0.0942 'International Tables Vol C Tables 4.2.6.8 and 6.1.1.4'
O O 0.0106 0.0060 'International Tables Vol C Tables 4.2.6.8 and 6.1.1.4'
Si Si 0.0817 0.0704 'International Tables Vol C Tables 4.2.6.8 and 6.1.1.4'

loop_
_geom_angle_atom_site_label_1
_geom_angle_atom_site_label_2
_geom_angle_atom_site_label_3
_geom_angle
_geom_angle_site_symmetry_1
_geom_angle_site_symmetry_3
_geom_angle_publ_flag
O1 Al1 N2 116.73(8) . . ?
O1 Al1 N1 114.33(8) . . ?
N2 Al1 N1 97.92(8) . . ?
O1 Al1 C1 113.27(10) . . ?
N2 Al1 C1 104.83(9) . . ?
N1 Al1 C1 108.28(9) . . ?
C2 N1 C7 118.19(17) . . ?
C2 N1 Al1 116.92(14) . . ?
C7 N1 Al1 124.65(13) . . ?
C4 N2 C19 118.73(16) . . ?
C4 N2 Al1 116.81(14) . . ?
C19 N2 Al1 123.90(13) . . ?
P1 C1 Al1 176.66(18) . . ?
N1 C2 C3 122.94(19) . . ?
N1 C2 C5 120.71(19) . . ?
C3 C2 C5 116.3(2) . . ?
C2 C3 C4 127.5(2) . . ?
C2 C3 H3 116.2 . . ?
C4 C3 H3 116.2 . . ?
N2 C4 C3 123.33(19) . . ?
N2 C4 C6 120.82(19) . . ?
C3 C4 C6 115.85(19) . . ?
C2 C5 H5A 109.5 . . ?
C2 C5 H5B 109.5 . . ?
H5A C5 H5B 109.5 . . ?
C2 C5 H5C 109.5 . . ?
H5A C5 H5C 109.5 . . ?
H5B C5 H5C 109.5 . . ?
C4 C6 H6A 109.5 . . ?
C4 C6 H6B 109.5 . . ?
H6A C6 H6B 109.5 . . ?
C4 C6 H6C 109.5 . . ?
H6A C6 H6C 109.5 . . ?
H6B C6 H6C 109.5 . . ?
C12 C7 C8 121.5(2) . . ?
C12 C7 N1 118.77(18) . . ?
C8 C7 N1 119.76(19) . . ?
C9 C8 C7 117.9(2) . . ?
C9 C8 C13 119.5(2) . . ?
C7 C8 C13 122.6(2) . . ?
C10 C9 C8 121.6(2) . . ?
C10 C9 H9 119.2 . . ?
C8 C9 H9 119.2 . . ?
C9 C10 C11 119.8(2) . . ?
C9 C10 H10 120.1 . . ?
C11 C10 H10 120.1 . . ?
C10 C11 C12 121.3(2) . . ?
C10 C11 H11 119.3 . . ?
C12 C11 H11 119.3 . . ?
C7 C12 C11 117.9(2) . . ?
C7 C12 C16 123.32(19) . . ?
C11 C12 C16 118.8(2) . . ?
C8 C13 C14 111.6(3) . . ?
C8 C13 C15 111.9(2) . . ?
C14 C13 C15 108.7(3) . . ?
C8 C13 H13 108.2 . . ?
C14 C13 H13 108.2 . . ?
C15 C13 H13 108.2 . . ?
C13 C14 H14A 109.5 . . ?
C13 C14 H14B 109.5 . . ?
H14A C14 H14B 109.5 . . ?
C13 C14 H14C 109.5 . . ?
H14A C14 H14C 109.5 . . ?
H14B C14 H14C 109.5 . . ?
C13 C15 H15A 109.5 . . ?
C13 C15 H15B 109.5 . . ?
H15A C15 H15B 109.5 . . ?
C13 C15 H15C 109.5 . . ?
H15A C15 H15C 109.5 . . ?
H15B C15 H15C 109.5 . . ?
C17 C16 C12 111.2(2) . . ?
C17 C16 C18 110.4(3) . . ?
C12 C16 C18 111.8(2) . . ?
C17 C16 H16 107.7 . . ?
C12 C16 H16 107.7 . . ?
C18 C16 H16 107.7 . . ?
C16 C17 H17A 109.5 . . ?
C16 C17 H17B 109.5 . . ?
H17A C17 H17B 109.5 . . ?
C16 C17 H17C 109.5 . . ?
H17A C17 H17C 109.5 . . ?
H17B C17 H17C 109.5 . . ?
C16 C18 H18A 109.5 . . ?
C16 C18 H18B 109.5 . . ?
H18A C18 H18B 109.5 . . ?
C16 C18 H18C 109.5 . . ?
H18A C18 H18C 109.5 . . ?
H18B C18 H18C 109.5 . . ?
C24 C19 C20 121.5(2) . . ?
C24 C19 N2 118.29(19) . . ?
C20 C19 N2 120.17(19) . . ?
C21 C20 C19 117.5(2) . . ?
C21 C20 C25 118.8(2) . . ?
C19 C20 C25 123.7(2) . . ?
C22 C21 C20 121.6(2) . . ?
C22 C21 H21 119.2 . . ?
C20 C21 H21 119.2 . . ?
C21 C22 C23 120.2(2) . . ?
C21 C22 H22 119.9 . . ?
C23 C22 H22 119.9 . . ?
C22 C23 C24 121.2(2) . . ?
C22 C23 H23 119.4 . . ?
C24 C23 H23 119.4 . . ?
C23 C24 C19 117.9(2) . . ?
C23 C24 C28 120.7(2) . . ?
C19 C24 C28 121.41(19) . . ?
C20 C25 C26 110.2(2) . . ?
C20 C25 C27 111.3(2) . . ?
C26 C25 C27 111.1(3) . . ?
C20 C25 H25 108.0 . . ?
C26 C25 H25 108.0 . . ?
C27 C25 H25 108.0 . . ?
C25 C26 H26A 109.5 . . ?
C25 C26 H26B 109.5 . . ?
H26A C26 H26B 109.5 . . ?
C25 C26 H26C 109.5 . . ?
H26A C26 H26C 109.5 . . ?
H26B C26 H26C 109.5 . . ?
C25 C27 H27A 109.5 . . ?
C25 C27 H27B 109.5 . . ?
H27A C27 H27B 109.5 . . ?
C25 C27 H27C 109.5 . . ?
H27A C27 H27C 109.5 . . ?
H27B C27 H27C 109.5 . . ?
C30 C28 C24 111.8(2) . . ?
C30 C28 C29 110.5(2) . . ?
C24 C28 C29 113.0(2) . . ?
C30 C28 H28 107.1 . . ?
C24 C28 H28 107.1 . . ?
C29 C28 H28 107.1 . . ?
C28 C29 H29A 109.5 . . ?
C28 C29 H29B 109.5 . . ?
H29A C29 H29B 109.5 . . ?
C28 C29 H29C 109.5 . . ?
H29A C29 H29C 109.5 . . ?
H29B C29 H29C 109.5 . . ?
C28 C30 H30A 109.5 . . ?
C28 C30 H30B 109.5 . . ?
H30A C30 H30B 109.5 . . ?
C28 C30 H30C 109.5 . . ?
H30A C30 H30C 109.5 . . ?
H30B C30 H30C 109.5 . . ?
Si1 O1 Al1 159.70(12) . . ?
O1 Si1 C37 107.90(15) . . ?
O1 Si1 C34 109.40(12) . . ?
C37 Si1 C34 108.45(17) . . ?
O1 Si1 C31 107.67(11) . . ?
C37 Si1 C31 113.96(17) . . ?
C34 Si1 C31 109.38(15) . . ?
C32 C31 C33 110.2(3) . . ?
C32 C31 Si1 114.3(3) . . ?
C33 C31 Si1 114.1(2) . . ?
C32 C31 H31 105.8 . . ?
C33 C31 H31 105.8 . . ?
Si1 C31 H31 105.8 . . ?
C31 C32 H32A 109.5 . . ?
C31 C32 H32B 109.5 . . ?
H32A C32 H32B 109.5 . . ?
C31 C32 H32C 109.5 . . ?
H32A C32 H32C 109.5 . . ?
H32B C32 H32C 109.5 . . ?
C31 C33 H33A 109.5 . . ?
C31 C33 H33B 109.5 . . ?
H33A C33 H33B 109.5 . . ?
C31 C33 H33C 109.5 . . ?
H33A C33 H33C 109.5 . . ?
H33B C33 H33C 109.5 . . ?
C35 C34 C36 109.2(3) . . ?
C35 C34 Si1 114.2(2) . . ?
C36 C34 Si1 114.9(3) . . ?
C35 C34 H34 105.9 . . ?
C36 C34 H34 105.9 . . ?
Si1 C34 H34 105.9 . . ?
C34 C35 H35A 109.5 . . ?
C34 C35 H35B 109.5 . . ?
H35A C35 H35B 109.5 . . ?
C34 C35 H35C 109.5 . . ?
H35A C35 H35C 109.5 . . ?
H35B C35 H35C 109.5 . . ?
C34 C36 H36A 109.5 . . ?
C34 C36 H36B 109.5 . . ?
H36A C36 H36B 109.5 . . ?
C34 C36 H36C 109.5 . . ?
H36A C36 H36C 109.5 . . ?
H36B C36 H36C 109.5 . . ?
C39 C37 C38 108.6(6) . . ?
C39A C37 C38 121.0(5) . . ?
C39 C37 Si1 129.5(6) . . ?
C39A C37 Si1 112.6(4) . . ?
C38 C37 Si1 111.4(3) . . ?
C39 C37 H37 100.8 . . ?
C38 C37 H37 100.8 . . ?
Si1 C37 H37 100.8 . . ?
C37 C38 H38A 109.5 . . ?
C37 C38 H38B 109.5 . . ?
H38A C38 H38B 109.5 . . ?
C37 C38 H38C 109.5 . . ?
H38A C38 H38C 109.5 . . ?
H38B C38 H38C 109.5 . . ?
C37 C39 H39A 109.5 . . ?
C37 C39 H39B 109.5 . . ?
H39A C39 H39B 109.5 . . ?
C37 C39 H39C 109.5 . . ?
H39A C39 H39C 109.5 . . ?
H39B C39 H39C 109.5 . . ?
C37 C39A H39D 109.5 . . ?
C37 C39A H39E 109.5 . . ?
H39D C39A H39E 109.5 . . ?
C37 C39A H39F 109.5 . . ?
H39D C39A H39F 109.5 . . ?
H39E C39A H39F 109.5 . . ?

loop_
_geom_bond_atom_site_label_1
_geom_bond_atom_site_label_2
_geom_bond_distance
_geom_bond_site_symmetry_2
_geom_bond_publ_flag
Al1 O1 1.7016(16) . ?
Al1 N2 1.8942(17) . ?
Al1 N1 1.8963(17) . ?
Al1 C1 1.962(3) . ?
P1 C1 1.549(3) . ?
N1 C2 1.337(3) . ?
N1 C7 1.451(3) . ?
N2 C4 1.333(3) . ?
N2 C19 1.453(3) . ?
C2 C3 1.400(3) . ?
C2 C5 1.511(3) . ?
C3 C4 1.402(3) . ?
C3 H3 0.9500 . ?
C4 C6 1.509(3) . ?
C5 H5A 0.9800 . ?
C5 H5B 0.9800 . ?
C5 H5C 0.9800 . ?
C6 H6A 0.9800 . ?
C6 H6B 0.9800 . ?
C6 H6C 0.9800 . ?
C7 C12 1.399(3) . ?
C7 C8 1.403(3) . ?
C8 C9 1.395(3) . ?
C8 C13 1.517(3) . ?
C9 C10 1.371(4) . ?
C9 H9 0.9500 . ?
C10 C11 1.377(4) . ?
C10 H10 0.9500 . ?
C11 C12 1.402(3) . ?
C11 H11 0.9500 . ?
C12 C16 1.520(3) . ?
C13 C14 1.521(5) . ?
C13 C15 1.540(5) . ?
C13 H13 1.0000 . ?
C14 H14A 0.9800 . ?
C14 H14B 0.9800 . ?
C14 H14C 0.9800 . ?
C15 H15A 0.9800 . ?
C15 H15B 0.9800 . ?
C15 H15C 0.9800 . ?
C16 C17 1.513(4) . ?
C16 C18 1.536(4) . ?
C16 H16 1.0000 . ?
C17 H17A 0.9800 . ?
C17 H17B 0.9800 . ?
C17 H17C 0.9800 . ?
C18 H18A 0.9800 . ?
C18 H18B 0.9800 . ?
C18 H18C 0.9800 . ?
C19 C24 1.402(3) . ?
C19 C20 1.409(3) . ?
C20 C21 1.402(3) . ?
C20 C25 1.514(4) . ?
C21 C22 1.368(4) . ?
C21 H21 0.9500 . ?
C22 C23 1.378(4) . ?
C22 H22 0.9500 . ?
C23 C24 1.401(3) . ?
C23 H23 0.9500 . ?
C24 C28 1.515(3) . ?
C25 C26 1.528(4) . ?
C25 C27 1.540(4) . ?
C25 H25 1.0000 . ?
C26 H26A 0.9800 . ?
C26 H26B 0.9800 . ?
C26 H26C 0.9800 . ?
C27 H27A 0.9800 . ?
C27 H27B 0.9800 . ?
C27 H27C 0.9800 . ?
C28 C30 1.510(4) . ?
C28 C29 1.528(4) . ?
C28 H28 1.0000 . ?
C29 H29A 0.9800 . ?
C29 H29B 0.9800 . ?
C29 H29C 0.9800 . ?
C30 H30A 0.9800 . ?
C30 H30B 0.9800 . ?
C30 H30C 0.9800 . ?
O1 Si1 1.6246(16) . ?
Si1 C37 1.865(4) . ?
Si1 C34 1.902(3) . ?
Si1 C31 1.908(3) . ?
C31 C32 1.487(5) . ?
C31 C33 1.513(4) . ?
C31 H31 1.0000 . ?
C32 H32A 0.9800 . ?
C32 H32B 0.9800 . ?
C32 H32C 0.9800 . ?
C33 H33A 0.9800 . ?
C33 H33B 0.9800 . ?
C33 H33C 0.9800 . ?
C34 C35 1.513(5) . ?
C34 C36 1.539(4) . ?
C34 H34 1.0000 . ?
C35 H35A 0.9800 . ?
C35 H35B 0.9800 . ?
C35 H35C 0.9800 . ?
C36 H36A 0.9800 . ?
C36 H36B 0.9800 . ?
C36 H36C 0.9800 . ?
C37 C39 1.399(8) . ?
C37 C39A 1.477(9) . ?
C37 C38 1.526(5) . ?
C37 H37 1.0000 . ?
C38 H38A 0.9800 . ?
C38 H38B 0.9800 . ?
C38 H38C 0.9800 . ?
C39 H39A 0.9800 . ?
C39 H39B 0.9800 . ?
C39 H39C 0.9800 . ?
C39A H39D 0.9800 . ?
C39A H39E 0.9800 . ?
C39A H39F 0.9800 . ?
